data_4067373
loop_
_publ_author_name
'Yoder, Claude H.'
'Agee, Tamara M.'
'Griffith, Allison K.'
'Schaeffer, Charles D.'
'Carroll, Mary J.'
'DeToma, Alaina S.'
'Fleisher, Adam J.'
'Gettel, Cameron J.'
'Rheingold, Arnold L.'

_publ_section_title
;
 Use of73Ge NMR Spectroscopy and X-ray Crystallography for the Study of
 Electronic Interactions in Substituted Tetrakis(phenyl)-, -(phenoxy)-,
 and -(thiophenoxy)germanes
;
_journal_issue 3
_journal_name_full Organometallics
_journal_page_first 582
_journal_paper_doi 10.1021/om900905c
_journal_volume 29
_journal_year 2010
_chemical_formula_sum 'C24 H27 Cl Ge O3'
_chemical_formula_weight 471.50
_chemical_name_systematic
; 
 tris(o-ethoxyphenyl)chlorogermane 
;
_space_group_IT_number 2
_symmetry_cell_setting triclinic
_symmetry_space_group_name_Hall '-P 1'
_symmetry_space_group_name_H-M 'P -1'
_atom_sites_solution_hydrogens geom
_atom_sites_solution_primary direct
_atom_sites_solution_secondary difmap
_audit_creation_method SHELXL-97
_cell_angle_alpha 94.474(2)
_cell_angle_beta 98.982(2)
_cell_angle_gamma 106.334(2)
_cell_formula_units_Z 4
_cell_length_a 9.2445(10)
_cell_length_b 11.2180(12)
_cell_length_c 23.106(3)
_cell_measurement_reflns_used 9107
_cell_measurement_temperature 100(2)
_cell_measurement_theta_max 0.00
_cell_measurement_theta_min 0.00
_cell_volume 2252.4(5)
_computing_cell_refinement 'Bruker SMART'
_computing_data_collection 'Bruker SMART'
_computing_data_reduction 'Bruker SAINT'
_computing_molecular_graphics 'Bruker SHELXTL'
_computing_publication_material 'Bruker SHELXTL'
_computing_structure_refinement 'SHELXL-97 (Sheldrick, 1997)'
_computing_structure_solution 'SHELXS-97 (Sheldrick, 1990)'
_diffrn_ambient_temperature 100(2)
_diffrn_measured_fraction_theta_full 0.974
_diffrn_measured_fraction_theta_max 0.947
_diffrn_measurement_device_type 'CCD area detector'
_diffrn_measurement_method 'phi and omega scans'
_diffrn_radiation_monochromator graphite
_diffrn_radiation_source 'fine-focus sealed tube'
_diffrn_radiation_type MoK\a
_diffrn_radiation_wavelength 0.71073
_diffrn_reflns_av_R_equivalents 0.0249
_diffrn_reflns_av_sigmaI/netI 0.0436
_diffrn_reflns_limit_h_max 12
_diffrn_reflns_limit_h_min -11
_diffrn_reflns_limit_k_max 14
_diffrn_reflns_limit_k_min -14
_diffrn_reflns_limit_l_max 30
_diffrn_reflns_limit_l_min -30
_diffrn_reflns_number 18495
_diffrn_reflns_theta_full 25.00
_diffrn_reflns_theta_max 28.31
_diffrn_reflns_theta_min 1.91
_exptl_absorpt_coefficient_mu 1.500
_exptl_absorpt_correction_T_max 0.8894
_exptl_absorpt_correction_T_min 0.7337
_exptl_absorpt_correction_type multi-scan
_exptl_absorpt_process_details SADABS
_exptl_crystal_colour colorless
_exptl_crystal_density_diffrn 1.390
_exptl_crystal_density_method 'not measured'
_exptl_crystal_description plate
_exptl_crystal_F_000 976
_exptl_crystal_size_max 0.22
_exptl_crystal_size_mid 0.20
_exptl_crystal_size_min 0.08
_refine_diff_density_max 0.981
_refine_diff_density_min -0.340
_refine_diff_density_rms 0.082
_refine_ls_extinction_method none
_refine_ls_goodness_of_fit_ref 1.036
_refine_ls_hydrogen_treatment constr
_refine_ls_matrix_type full
_refine_ls_number_parameters 523
_refine_ls_number_reflns 9722
_refine_ls_number_restraints 0
_refine_ls_restrained_S_all 1.036
_refine_ls_R_factor_all 0.0571
_refine_ls_R_factor_gt 0.0425
_refine_ls_shift/su_max 0.110
_refine_ls_shift/su_mean 0.008
_refine_ls_structure_factor_coef Fsqd
_refine_ls_weighting_details 'calc w=1/[\s^2^(Fo^2^)+(0.0440P)^2^+1.9000P] where P=(Fo^2^+2Fc^2^)/3'
_refine_ls_weighting_scheme calc
_refine_ls_wR_factor_gt 0.0952
_refine_ls_wR_factor_ref 0.1020
_reflns_number_gt 7853
_reflns_number_total 9722
_reflns_threshold_expression >2sigma(I)
_cod_data_source_file om900905c_si_001.cif
_cod_data_source_block schaef1
_cod_depositor_comments
;
The following automatic conversions were performed:

'_symmetry_cell_setting' value 'Triclinic' changed to 'triclinic'
according to /home/saulius/struct/CIF-dictionaries/cif_core.dic
dictionary named 'cif_core.dic' version 2.4.1 from 2010-06-29.

Automatic conversion script
Id: cif_fix_values 1715 2011-07-08 13:25:40Z adriana 
;
_cod_original_cell_volume 2252.5(4)
_cod_original_sg_symbol_H-M P-1
_cod_database_code 4067373

loop_
_symmetry_equiv_pos_as_xyz
'x, y, z'
'-x, -y, -z'

loop_
_atom_site_label
_atom_site_type_symbol
_atom_site_fract_x
_atom_site_fract_y
_atom_site_fract_z
_atom_site_U_iso_or_equiv
_atom_site_adp_type
_atom_site_occupancy
_atom_site_symmetry_multiplicity
_atom_site_calc_flag
_atom_site_refinement_flags
Ge1 Ge 0.10287(3) 0.77097(3) 0.379966(14) 0.02345(9) Uani 1 1 d .
Ge1' Ge 0.33801(3) 0.20281(3) 0.112739(13) 0.02011(8) Uani 1 1 d .
Cl1 Cl 0.08686(8) 0.83674(7) 0.47205(3) 0.02772(16) Uani 1 1 d .
Cl1' Cl 0.19595(8) 0.00507(6) 0.08554(3) 0.02165(14) Uani 1 1 d .
O1' O 0.4417(2) 0.46749(18) 0.10743(9) 0.0299(5) Uani 1 1 d .
O1 O 0.3822(2) 0.99426(18) 0.41098(9) 0.0282(5) Uani 1 1 d .
O2' O 0.4046(2) 0.08099(19) 0.22144(9) 0.0263(5) Uani 1 1 d .
O2 O 0.1105(2) 0.53065(18) 0.43409(9) 0.0258(4) Uani 1 1 d .
O3' O 0.4733(2) 0.1709(2) 0.00735(9) 0.0295(5) Uani 1 1 d .
O3 O 0.0754(2) 0.76806(19) 0.25287(9) 0.0310(5) Uani 1 1 d .
C11' C 0.2497(3) 0.2934(3) 0.05602(12) 0.0208(6) Uani 1 1 d .
C11 C 0.3152(3) 0.7794(3) 0.38015(12) 0.0221(6) Uani 1 1 d .
C12' C 0.1281(3) 0.2383(3) 0.00999(13) 0.0262(6) Uani 1 1 d .
H12A H 0.0777 0.1510 0.0065 0.031 Uiso 1 1 calc R
C12 C 0.3551(3) 0.6727(3) 0.36358(13) 0.0248(6) Uani 1 1 d .
H12B H 0.2769 0.5952 0.3516 0.030 Uiso 1 1 calc R
C13' C 0.0781(4) 0.3094(3) -0.03142(14) 0.0304(7) Uani 1 1 d .
H13A H -0.0073 0.2712 -0.0623 0.036 Uiso 1 1 calc R
C13 C 0.5074(4) 0.6776(3) 0.36419(14) 0.0290(7) Uani 1 1 d .
H13B H 0.5330 0.6041 0.3527 0.035 Uiso 1 1 calc R
C14' C 0.1543(4) 0.4363(3) -0.02707(14) 0.0342(7) Uani 1 1 d .
H14A H 0.1209 0.4846 -0.0554 0.041 Uiso 1 1 calc R
C14 C 0.6211(4) 0.7908(3) 0.38181(14) 0.0307(7) Uani 1 1 d .
H14B H 0.7255 0.7945 0.3829 0.037 Uiso 1 1 calc R
C15' C 0.2787(4) 0.4939(3) 0.01816(14) 0.0323(7) Uani 1 1 d .
H15A H 0.3319 0.5805 0.0204 0.039 Uiso 1 1 calc R
C15 C 0.5840(3) 0.8987(3) 0.39788(13) 0.0275(7) Uani 1 1 d .
H15B H 0.6625 0.9762 0.4095 0.033 Uiso 1 1 calc R
C16' C 0.3240(3) 0.4225(3) 0.05995(13) 0.0250(6) Uani 1 1 d .
C16 C 0.4313(3) 0.8929(3) 0.39692(12) 0.0227(6) Uani 1 1 d .
C17' C 0.5225(4) 0.5981(3) 0.11695(14) 0.0313(7) Uani 1 1 d .
H16A H 0.4498 0.6480 0.1182 0.038 Uiso 1 1 calc R
H16B H 0.5796 0.6214 0.0847 0.038 Uiso 1 1 calc R
C17 C 0.4939(4) 1.1081(3) 0.44080(14) 0.0350(8) Uani 1 1 d .
H17A H 0.5613 1.1475 0.4139 0.042 Uiso 1 1 calc R
H17B H 0.5583 1.0907 0.4756 0.042 Uiso 1 1 calc R
C18' C 0.6321(4) 0.6224(3) 0.17536(15) 0.0391(8) Uani 1 1 d .
H17C H 0.6898 0.7116 0.1836 0.059 Uiso 1 1 calc R
H17D H 0.7034 0.5727 0.1735 0.059 Uiso 1 1 calc R
H17E H 0.5740 0.5987 0.2069 0.059 Uiso 1 1 calc R
C18 C 0.4040(5) 1.1934(3) 0.45978(15) 0.0443(9) Uani 1 1 d .
H18A H 0.4753 1.2729 0.4803 0.066 Uiso 1 1 calc R
H18B H 0.3380 1.1531 0.4864 0.066 Uiso 1 1 calc R
H18C H 0.3405 1.2093 0.4249 0.066 Uiso 1 1 calc R
C21' C 0.3087(3) 0.2440(3) 0.19245(12) 0.0209(6) Uani 1 1 d .
C21 C -0.0395(3) 0.6018(3) 0.36123(13) 0.0229(6) Uani 1 1 d .
C22' C 0.2471(3) 0.3404(3) 0.20536(13) 0.0256(6) Uani 1 1 d .
H22A H 0.2213 0.3875 0.1751 0.031 Uiso 1 1 calc R
C22 C -0.1710(3) 0.5790(3) 0.31803(14) 0.0269(6) Uani 1 1 d .
H22B H -0.1869 0.6453 0.2972 0.032 Uiso 1 1 calc R
C23' C 0.2230(4) 0.3687(3) 0.26169(14) 0.0292(7) Uani 1 1 d .
H23A H 0.1812 0.4351 0.2700 0.035 Uiso 1 1 calc R
C23 C -0.2793(3) 0.4616(3) 0.30480(14) 0.0289(7) Uani 1 1 d .
H23B H -0.3682 0.4478 0.2752 0.035 Uiso 1 1 calc R
C24' C 0.2599(4) 0.3004(3) 0.30580(14) 0.0297(7) Uani 1 1 d .
H24A H 0.2437 0.3204 0.3445 0.036 Uiso 1 1 calc R
C24 C -0.2564(4) 0.3651(3) 0.33504(14) 0.0305(7) Uani 1 1 d .
H24B H -0.3298 0.2845 0.3260 0.037 Uiso 1 1 calc R
C25' C 0.3204(3) 0.2024(3) 0.29441(13) 0.0268(6) Uani 1 1 d .
H25A H 0.3447 0.1553 0.3249 0.032 Uiso 1 1 calc R
C25 C -0.1268(3) 0.3846(3) 0.37879(14) 0.0279(7) Uani 1 1 d .
H25B H -0.1120 0.3179 0.3996 0.033 Uiso 1 1 calc R
C26' C 0.3447(3) 0.1746(3) 0.23763(13) 0.0223(6) Uani 1 1 d .
C26 C -0.0190(3) 0.5030(3) 0.39167(13) 0.0229(6) Uani 1 1 d .
C27' C 0.4367(3) 0.0022(3) 0.26469(13) 0.0254(6) Uani 1 1 d .
H26A H 0.3421 -0.0402 0.2789 0.030 Uiso 1 1 calc R
H26B H 0.5136 0.0528 0.2989 0.030 Uiso 1 1 calc R
C27 C 0.1361(4) 0.4312(3) 0.46618(13) 0.0277(7) Uani 1 1 d .
H27J H 0.1343 0.3587 0.4385 0.033 Uiso 1 1 calc R
H27K H 0.0553 0.4035 0.4899 0.033 Uiso 1 1 calc R
C28' C 0.4980(4) -0.0933(3) 0.23543(14) 0.0291(7) Uani 1 1 d .
H27A H 0.5210 -0.1488 0.2639 0.044 Uiso 1 1 calc R
H27B H 0.5918 -0.0503 0.2217 0.044 Uiso 1 1 calc R
H27C H 0.4210 -0.1428 0.2017 0.044 Uiso 1 1 calc R
C28 C 0.2907(4) 0.4824(3) 0.50584(15) 0.0385(8) Uani 1 1 d .
H27G H 0.3123 0.4172 0.5286 0.058 Uiso 1 1 calc R
H27H H 0.2910 0.5542 0.5330 0.058 Uiso 1 1 calc R
H27I H 0.3697 0.5093 0.4818 0.058 Uiso 1 1 calc R
C31' C 0.5507(3) 0.2210(2) 0.10935(13) 0.0216(6) Uani 1 1 d .
C31 C 0.0295(3) 0.8845(3) 0.33203(15) 0.0292(7) Uani 1 1 d .
C32' C 0.6642(3) 0.2587(3) 0.15943(13) 0.0253(6) Uani 1 1 d .
H31A H 0.6367 0.2695 0.1970 0.030 Uiso 1 1 calc R
C32 C -0.0174(4) 0.9830(3) 0.35542(17) 0.0366(8) Uani 1 1 d .
H32A H -0.0144 0.9971 0.3967 0.044 Uiso 1 1 calc R
C33' C 0.8191(3) 0.2813(3) 0.15553(14) 0.0286(7) Uani 1 1 d .
H33A H 0.8964 0.3079 0.1901 0.034 Uiso 1 1 calc R
C33 C -0.0688(4) 1.0606(3) 0.31811(19) 0.0424(9) Uani 1 1 d .
H33B H -0.1030 1.1264 0.3339 0.051 Uiso 1 1 calc R
C34' C 0.8580(4) 0.2643(3) 0.10076(15) 0.0315(7) Uani 1 1 d .
H34A H 0.9629 0.2790 0.0979 0.038 Uiso 1 1 calc R
C34 C -0.0698(4) 1.0420(3) 0.25871(19) 0.0434(9) Uani 1 1 d .
H34B H -0.1036 1.0962 0.2339 0.052 Uiso 1 1 calc R
C35' C 0.7461(3) 0.2258(3) 0.04968(14) 0.0290(7) Uani 1 1 d .
H35A H 0.7738 0.2137 0.0123 0.035 Uiso 1 1 calc R
C35 C -0.0224(4) 0.9455(3) 0.23383(17) 0.0377(8) Uani 1 1 d .
H35B H -0.0231 0.9335 0.1926 0.045 Uiso 1 1 calc R
C36' C 0.5927(3) 0.2054(3) 0.05423(13) 0.0244(6) Uani 1 1 d .
C36 C 0.0263(3) 0.8668(3) 0.27151(15) 0.0300(7) Uani 1 1 d .
C37' C 0.4965(4) 0.1231(3) -0.04905(13) 0.0304(7) Uani 1 1 d .
H36A H 0.5389 0.0517 -0.0450 0.037 Uiso 1 1 calc R
H36B H 0.5688 0.1892 -0.0653 0.037 Uiso 1 1 calc R
C37 C 0.0769(4) 0.7434(3) 0.19122(15) 0.0344(7) Uani 1 1 d .
H37A H 0.1483 0.8156 0.1783 0.041 Uiso 1 1 calc R
H37B H -0.0269 0.7290 0.1677 0.041 Uiso 1 1 calc R
C38' C 0.3410(4) 0.0813(3) -0.08904(14) 0.0375(8) Uani 1 1 d .
H27D H 0.3508 0.0482 -0.1283 0.056 Uiso 1 1 calc R
H27E H 0.3003 0.1528 -0.0923 0.056 Uiso 1 1 calc R
H27F H 0.2709 0.0157 -0.0725 0.056 Uiso 1 1 calc R
C38 C 0.1286(4) 0.6283(3) 0.18266(15) 0.0393(8) Uani 1 1 d .
H38A H 0.1301 0.6085 0.1407 0.059 Uiso 1 1 calc R
H38B H 0.0574 0.5576 0.1958 0.059 Uiso 1 1 calc R
H38C H 0.2318 0.6439 0.2059 0.059 Uiso 1 1 calc R

loop_
_atom_site_aniso_label
_atom_site_aniso_U_11
_atom_site_aniso_U_22
_atom_site_aniso_U_33
_atom_site_aniso_U_23
_atom_site_aniso_U_13
_atom_site_aniso_U_12
Ge1 0.01999(16) 0.01871(15) 0.03211(19) 0.00413(12) 0.00581(13) 0.00573(12)
Ge1' 0.01977(16) 0.01951(15) 0.02162(16) 0.00337(11) 0.00280(12) 0.00714(12)
Cl1 0.0287(4) 0.0235(3) 0.0308(4) 0.0028(3) 0.0101(3) 0.0052(3)
Cl1' 0.0224(3) 0.0163(3) 0.0241(4) 0.0014(2) 0.0017(3) 0.0041(3)
O1' 0.0299(12) 0.0218(10) 0.0335(12) 0.0065(9) -0.0042(9) 0.0051(9)
O1 0.0316(12) 0.0189(10) 0.0316(12) 0.0019(8) 0.0033(9) 0.0052(9)
O2' 0.0322(12) 0.0278(11) 0.0256(11) 0.0098(9) 0.0086(9) 0.0160(9)
O2 0.0231(11) 0.0245(10) 0.0303(12) 0.0086(9) 0.0033(9) 0.0074(9)
O3' 0.0312(12) 0.0377(12) 0.0239(11) 0.0019(9) 0.0044(9) 0.0178(10)
O3 0.0310(12) 0.0279(11) 0.0353(13) 0.0115(9) 0.0029(10) 0.0102(9)
C11' 0.0203(14) 0.0243(14) 0.0204(14) 0.0036(11) 0.0052(11) 0.0097(12)
C11 0.0217(14) 0.0231(14) 0.0224(15) 0.0055(11) 0.0055(12) 0.0068(12)
C12' 0.0247(15) 0.0282(15) 0.0270(16) 0.0042(12) 0.0047(13) 0.0101(13)
C12 0.0262(16) 0.0220(14) 0.0277(16) 0.0041(12) 0.0072(13) 0.0082(12)
C13' 0.0282(17) 0.0364(17) 0.0262(17) 0.0053(13) -0.0018(13) 0.0123(14)
C13 0.0320(17) 0.0308(16) 0.0311(17) 0.0080(13) 0.0109(14) 0.0167(14)
C14' 0.0371(19) 0.0381(18) 0.0290(17) 0.0105(14) -0.0027(14) 0.0171(15)
C14 0.0230(16) 0.0405(18) 0.0319(18) 0.0108(14) 0.0075(13) 0.0119(14)
C15' 0.0384(19) 0.0260(16) 0.0327(18) 0.0083(13) 0.0020(14) 0.0113(14)
C15 0.0221(15) 0.0295(16) 0.0261(16) 0.0075(13) 0.0018(12) 0.0005(13)
C16' 0.0221(15) 0.0291(15) 0.0242(16) 0.0058(12) 0.0005(12) 0.0097(12)
C16 0.0278(15) 0.0224(14) 0.0184(14) 0.0051(11) 0.0041(12) 0.0079(12)
C17' 0.0308(17) 0.0213(15) 0.0388(19) 0.0075(13) 0.0006(14) 0.0048(13)
C17 0.047(2) 0.0202(15) 0.0301(18) 0.0032(13) 0.0040(15) -0.0002(14)
C18' 0.0349(19) 0.0296(17) 0.043(2) 0.0050(15) -0.0078(16) 0.0019(15)
C18 0.076(3) 0.0236(16) 0.0322(19) -0.0001(14) 0.0088(18) 0.0141(17)
C21' 0.0163(13) 0.0234(14) 0.0215(15) 0.0041(11) 0.0018(11) 0.0043(11)
C21 0.0200(14) 0.0191(14) 0.0307(16) 0.0054(12) 0.0072(12) 0.0055(11)
C22' 0.0219(15) 0.0269(15) 0.0268(16) 0.0030(12) 0.0001(12) 0.0078(12)
C22 0.0238(15) 0.0257(15) 0.0343(17) 0.0052(13) 0.0076(13) 0.0110(12)
C23' 0.0301(17) 0.0271(16) 0.0316(17) -0.0027(13) 0.0047(13) 0.0129(13)
C23 0.0230(15) 0.0262(15) 0.0344(18) 0.0011(13) 0.0013(13) 0.0053(13)
C24' 0.0312(17) 0.0344(17) 0.0230(16) -0.0004(13) 0.0061(13) 0.0095(14)
C24 0.0255(16) 0.0232(15) 0.0381(19) 0.0014(13) 0.0055(14) 0.0006(13)
C25' 0.0236(15) 0.0302(16) 0.0253(16) 0.0052(12) 0.0034(12) 0.0063(13)
C25 0.0284(16) 0.0210(14) 0.0362(18) 0.0057(13) 0.0088(14) 0.0086(12)
C26' 0.0194(14) 0.0216(14) 0.0254(15) 0.0030(11) 0.0054(12) 0.0047(11)
C26 0.0218(15) 0.0216(14) 0.0257(15) 0.0012(11) 0.0061(12) 0.0067(12)
C27' 0.0260(16) 0.0246(15) 0.0255(16) 0.0090(12) 0.0046(12) 0.0062(12)
C27 0.0316(17) 0.0300(16) 0.0284(17) 0.0104(13) 0.0108(13) 0.0152(13)
C28' 0.0306(17) 0.0278(16) 0.0317(17) 0.0083(13) 0.0052(13) 0.0124(13)
C28 0.0341(19) 0.046(2) 0.038(2) 0.0086(16) 0.0049(15) 0.0170(16)
C31' 0.0230(15) 0.0184(13) 0.0261(15) 0.0056(11) 0.0050(12) 0.0095(11)
C31 0.0183(15) 0.0219(15) 0.048(2) 0.0112(14) 0.0062(13) 0.0054(12)
C32' 0.0259(15) 0.0220(14) 0.0298(16) 0.0066(12) 0.0061(13) 0.0087(12)
C32 0.0235(16) 0.0228(16) 0.063(2) 0.0065(15) 0.0079(16) 0.0064(13)
C33' 0.0226(15) 0.0228(15) 0.0383(18) 0.0073(13) -0.0006(13) 0.0057(12)
C33 0.0289(18) 0.0248(17) 0.077(3) 0.0114(17) 0.0088(18) 0.0135(14)
C34' 0.0247(16) 0.0286(16) 0.045(2) 0.0107(14) 0.0114(14) 0.0090(13)
C34 0.0232(17) 0.0275(17) 0.078(3) 0.0211(18) -0.0034(17) 0.0076(14)
C35' 0.0297(17) 0.0267(16) 0.0358(18) 0.0090(13) 0.0122(14) 0.0119(13)
C35 0.0251(17) 0.0326(18) 0.051(2) 0.0163(16) -0.0025(15) 0.0035(14)
C36' 0.0259(15) 0.0206(14) 0.0298(16) 0.0080(12) 0.0052(13) 0.0107(12)
C36 0.0166(14) 0.0225(15) 0.049(2) 0.0118(14) -0.0002(13) 0.0041(12)
C37' 0.045(2) 0.0263(15) 0.0262(16) 0.0070(13) 0.0146(14) 0.0155(14)
C37 0.0305(17) 0.0351(18) 0.0367(19) 0.0119(14) 0.0029(14) 0.0083(14)
C38' 0.057(2) 0.0308(17) 0.0232(17) 0.0017(13) 0.0070(16) 0.0107(16)
C38 0.043(2) 0.0396(19) 0.0353(19) 0.0081(15) 0.0061(16) 0.0123(16)

loop_
_atom_type_symbol
_atom_type_description
_atom_type_scat_dispersion_real
_atom_type_scat_dispersion_imag
_atom_type_scat_source
C C 0.0033 0.0016 'International Tables Vol C Tables 4.2.6.8 and 6.1.1.4'
H H 0.0000 0.0000 'International Tables Vol C Tables 4.2.6.8 and 6.1.1.4'
O O 0.0106 0.0060 'International Tables Vol C Tables 4.2.6.8 and 6.1.1.4'
Ge Ge 0.1547 1.8001 'International Tables Vol C Tables 4.2.6.8 and 6.1.1.4'
Cl Cl 0.1484 0.1585 'International Tables Vol C Tables 4.2.6.8 and 6.1.1.4'

loop_
_geom_angle_atom_site_label_1
_geom_angle_atom_site_label_2
_geom_angle_atom_site_label_3
_geom_angle
C11 Ge1 C31 114.32(12)
C11 Ge1 C21 114.13(12)
C31 Ge1 C21 110.50(12)
C11 Ge1 Cl1 107.21(9)
C31 Ge1 Cl1 104.25(10)
C21 Ge1 Cl1 105.47(9)
C31' Ge1' C11' 111.76(11)
C31' Ge1' C21' 112.17(12)
C11' Ge1' C21' 112.81(11)
C31' Ge1' Cl1' 110.62(8)
C11' Ge1' Cl1' 103.70(9)
C21' Ge1' Cl1' 105.24(8)
C16' O1' C17' 118.8(2)
C16 O1 C17 118.5(2)
C26' O2' C27' 118.2(2)
C26 O2 C27 117.6(2)
C36' O3' C37' 119.5(2)
C36 O3 C37 118.4(2)
C12' C11' C16' 118.6(3)
C12' C11' Ge1' 124.5(2)
C16' C11' Ge1' 116.6(2)
C16 C11 C12 118.6(3)
C16 C11 Ge1 120.6(2)
C12 C11 Ge1 120.8(2)
C11' C12' C13' 120.9(3)
C13 C12 C11 121.2(3)
C14' C13' C12' 119.5(3)
C14 C13 C12 119.2(3)
C13' C14' C15' 121.0(3)
C13 C14 C15 120.6(3)
C16' C15' C14' 118.8(3)
C16 C15 C14 119.7(3)
O1' C16' C15' 125.0(3)
O1' C16' C11' 113.8(2)
C15' C16' C11' 121.3(3)
O1 C16 C15 124.3(3)
O1 C16 C11 115.1(2)
C15 C16 C11 120.6(3)
O1' C17' C18' 106.9(2)
O1 C17 C18 106.2(3)
C22' C21' C26' 118.7(3)
C22' C21' Ge1' 120.5(2)
C26' C21' Ge1' 120.7(2)
C22 C21 C26 118.2(3)
C22 C21 Ge1 119.3(2)
C26 C21 Ge1 122.4(2)
C23' C22' C21' 120.9(3)
C23 C22 C21 121.5(3)
C22' C23' C24' 119.8(3)
C24 C23 C22 119.3(3)
C23' C24' C25' 121.0(3)
C23 C24 C25 120.8(3)
C26' C25' C24' 118.9(3)
C26 C25 C24 119.3(3)
O2' C26' C25' 124.0(3)
O2' C26' C21' 115.3(2)
C25' C26' C21' 120.7(3)
O2 C26 C25 123.3(3)
O2 C26 C21 115.9(2)
C25 C26 C21 120.8(3)
O2' C27' C28' 107.5(2)
O2 C27 C28 107.1(3)
C32' C31' C36' 119.0(3)
C32' C31' Ge1' 121.7(2)
C36' C31' Ge1' 119.1(2)
C36 C31 C32 118.9(3)
C36 C31 Ge1 117.7(2)
C32 C31 Ge1 123.4(3)
C31' C32' C33' 120.9(3)
C33 C32 C31 120.0(4)
C34' C33' C32' 119.2(3)
C34 C33 C32 120.0(3)
C33' C34' C35' 121.1(3)
C33 C34 C35 121.7(3)
C36' C35' C34' 119.0(3)
C36 C35 C34 117.9(4)
O3' C36' C35' 124.5(3)
O3' C36' C31' 114.8(2)
C35' C36' C31' 120.8(3)
O3 C36 C31 114.5(3)
O3 C36 C35 123.9(3)
C31 C36 C35 121.5(3)
O3' C37' C38' 106.3(3)
O3 C37 C38 107.4(2)

loop_
_geom_bond_atom_site_label_1
_geom_bond_atom_site_label_2
_geom_bond_distance
Ge1 C11 1.938(3)
Ge1 C31 1.944(3)
Ge1 C21 1.952(3)
Ge1 Cl1 2.2379(8)
Ge1' C31' 1.934(3)
Ge1' C11' 1.938(3)
Ge1' C21' 1.942(3)
Ge1' Cl1' 2.2196(7)
O1' C16' 1.369(3)
O1' C17' 1.427(3)
O1 C16 1.373(3)
O1 C17 1.439(4)
O2' C26' 1.371(3)
O2' C27' 1.436(3)
O2 C26 1.366(3)
O2 C27 1.440(3)
O3' C36' 1.364(4)
O3' C37' 1.440(3)
O3 C36 1.374(4)
O3 C37 1.433(4)
C11' C12' 1.383(4)
C11' C16' 1.406(4)
C11 C16 1.395(4)
C11 C12 1.391(4)
C12' C13' 1.398(4)
C12 C13 1.392(4)
C13' C14' 1.387(5)
C13 C14 1.385(4)
C14' C15' 1.391(5)
C14 C15 1.387(4)
C15' C16' 1.390(4)
C15 C16 1.391(4)
C17' C18' 1.511(4)
C17 C18 1.515(5)
C21' C22' 1.390(4)
C21' C26' 1.404(4)
C21 C22 1.395(4)
C21 C26 1.400(4)
C22' C23' 1.382(4)
C22 C23 1.390(4)
C23' C24' 1.380(4)
C23 C24 1.380(4)
C24' C25' 1.392(4)
C24 C25 1.395(4)
C25' C26' 1.391(4)
C25 C26 1.395(4)
C27' C28' 1.507(4)
C27 C28 1.503(4)
C31' C32' 1.383(4)
C31' C36' 1.400(4)
C31 C36 1.392(5)
C31 C32 1.397(4)
C32' C33' 1.401(4)
C32 C33 1.396(5)
C33' C34' 1.382(5)
C33 C34 1.371(6)
C34' C35' 1.392(4)
C34 C35 1.393(5)
C35' C36' 1.394(4)
C35 C36 1.400(4)
C37' C38' 1.509(5)
C37 C38 1.507(4)
